data_8104870
loop_
_publ_author_name
'Sun, Ke-wei'
'Wang, Hui-yun'
'Ma, Guang-qun'
'Luo, Qin'
'Wang, Yun-Hui'
'Meng, Qing-Guo'

_publ_section_title
;
 The crystal structure of
 (5R,8R,9R,10R,12R,13R,14R)-12-hydroxy-4,4,8,10,14-pentamethyl-17-((R)-2,6,6-trimethyltetrahydro-2H-pyran-2-yl)tetradecahydro-3H-cyclopenta[a]phenanthrene-3,6(2H)-dione,
 C30H48O4
;
_journal_issue 1
_journal_name_full 'Zeitschrift f\"ur Kristallographie - New Crystal Structures'
_journal_page_first 17
_journal_page_last 20
_journal_paper_doi 10.1515/ncrs-2020-0459
_journal_volume 236
_journal_year 2021
_chemical_absolute_configuration ad
_chemical_formula_moiety 'C30 H48 O4'
_chemical_formula_sum 'C30 H48 O4'
_chemical_formula_weight 472.68
_space_group_crystal_system orthorhombic
_space_group_IT_number 19
_space_group_name_Hall 'P 2ac 2ab'
_space_group_name_H-M_alt 'P 21 21 21'
_atom_sites_solution_hydrogens geom
_atom_sites_solution_primary direct
_cell_angle_alpha 90
_cell_angle_beta 90
_cell_angle_gamma 90
_cell_formula_units_Z 8
_cell_length_a 12.34133(14)
_cell_length_b 16.50759(15)
_cell_length_c 26.8804(2)
_cell_measurement_reflns_used 31279
_cell_measurement_temperature 293(2)
_cell_measurement_theta_max 66.5970
_cell_measurement_theta_min 3.9080
_cell_volume 5476.23(9)
_computing_cell_refinement 'CrysAlisPro 1.171.39.46e (Rigaku OD, 2018)'
_computing_data_collection 'CrysAlisPro 1.171.39.46e (Rigaku OD, 2018)'
_computing_data_reduction 'CrysAlisPro 1.171.39.46e (Rigaku OD, 2018)'
_computing_molecular_graphics 'Olex2 (Dolomanov et al., 2009)'
_computing_publication_material 'Olex2 (Dolomanov et al., 2009)'
_computing_structure_refinement 'ShelXL (Sheldrick, 2015)'
_computing_structure_solution 'ShelXS (Sheldrick, 2008)'
_diffrn_ambient_temperature 293(2)
_diffrn_detector 'CCD plate'
_diffrn_detector_area_resol_mean 10.4674
_diffrn_detector_type Atlas
_diffrn_measured_fraction_theta_full 0.982
_diffrn_measured_fraction_theta_max 0.864
_diffrn_measurement_details
;
List of Runs (angles in degrees, time in seconds):

  # Type    Start    End  Width  t~exp~   \w     \q     \k     \f   Frames
--------------------------------------------------------------------------
  1  \w    -87.00 -61.00   1.00    3.00    --  -41.67 125.00-150.00   26
  2  \w    -14.00  65.00   1.00    3.00    --   41.67 -38.00-150.00   79
  3  \w     14.00 117.00   1.00    3.00    --   41.67  77.00 150.00  103
  4  \w    -29.00  56.00   1.00    3.00    --   41.67 -57.00  30.00   85
  5  \w     21.00  47.00   1.00   16.00    --   92.50-125.00  30.00   26
  6  \w     59.00  93.00   1.00   16.00    --   92.50-125.00  30.00   34
  7  \w     82.00 119.00   1.00   16.00    --   92.50 -15.00 150.00   37
  8  \w     22.00  92.00   1.00   16.00    --   92.50-125.00-180.00   70
  9  \w     55.00  81.00   1.00   16.00    --   92.50 -95.00-180.00   26
 10  \w     39.00  73.00   1.00   16.00    --   92.50 -95.00 -30.00   34
 11  \w     26.00  52.00   1.00   16.00    --   92.50 -30.00-120.00   26
 12  \w     45.00  71.00   1.00   16.00    --   92.50 -95.00-150.00   26
 13  \w     74.00 119.00   1.00   16.00    --   92.50  30.00 120.00   45
 14  \w    129.00 155.00   1.00   16.00    --   92.50  30.00 120.00   26
 15  \w     61.00 158.00   1.00   16.00    --   92.50  77.00  90.00   97
 16  \w    133.00 168.00   1.00   16.00    --   92.50  30.00 -30.00   35
 17  \w     20.00  45.00   1.00   16.00    --   92.50 -45.00 -60.00   25
 18  \w     27.00  63.00   1.00   16.00    --   92.50 -61.00-180.00   36
 19  \w     80.00 122.00   1.00   16.00    --   92.50 -61.00-180.00   42
 20  \w     60.00 107.00   1.00   16.00    --   92.50  77.00 -60.00   47
 21  \w     64.00 166.00   1.00   16.00    --   92.50  30.00  60.00  102
 22  \w     19.00 103.00   1.00   16.00    --   92.50 -45.00-180.00   84
 23  \w     62.00 100.00   1.00   16.00    --   92.50 150.00-138.00   38
 24  \w     86.00 120.00   1.00   16.00    --   92.50 -30.00-120.00   34
 25  \w     74.00 100.00   1.00   16.00    --   92.50  77.00 -90.00   26
 26  \w     77.00 112.00   1.00   16.00    --   92.50 125.00 -90.00   35
 27  \w    117.00 152.00   1.00   16.00    --   92.50 125.00 -90.00   35
 28  \w    100.00 131.00   1.00   16.00    --   92.50 125.00  30.00   31
 29  \w    104.00 144.00   1.00   16.00    --   92.50  30.00  90.00   40
 30  \w     21.00  65.00   1.00   16.00    --   92.50 -15.00 -90.00   44
 31  \w    132.00 167.00   1.00   16.00    --   92.50  30.00  30.00   35
 32  \w     73.00 121.00   1.00   16.00    --   92.50  61.00 -90.00   48
 33  \w     92.00 142.00   1.00   16.00    --   92.50 -15.00 -90.00   50
 34  \w     60.00  90.00   1.00   16.00    --   92.50 -45.00 -60.00   30
 35  \w     82.00 108.00   1.00   16.00    --   92.50  30.00  30.00   26
 36  \w    116.00 157.00   1.00   16.00    --   92.50 125.00   0.00   41
 37  \w     95.00 120.00   1.00   16.00    --   92.50  30.00 -30.00   25
 38  \w     55.00  96.00   1.00   16.00    --   92.50 -61.00 -60.00   41
 39  \w     65.00 168.00   1.00   16.00    --   92.50  30.00-180.00  103
 40  \w     60.00  85.00   1.00   16.00    --   92.50 -95.00 150.00   25
 41  \w     67.00 115.00   1.00   16.00    --   92.50 -77.00  60.00   48
 42  \w     90.00 115.00   1.00   16.00    --   92.50  15.00-180.00   25
 43  \w     34.00  60.00   1.00   16.00    --   92.50-125.00-150.00   26
 44  \w     67.00  92.00   1.00   16.00    --   92.50-125.00 -60.00   25
 45  \w     41.00  66.00   1.00   16.00    --   92.50-125.00 120.00   25
 46  \w    127.00 158.00   1.00   16.00    --   92.50 125.00-120.00   31
 47  \w     12.00  37.00   1.00   16.00    --   92.50 -95.00-180.00   25
 48  \w     86.00 112.00   1.00   16.00    --   92.50  45.00-180.00   26
 49  \w     70.00  95.00   1.00   16.00    --   92.50 -45.00  30.00   25
 50  \w     86.00 111.00   1.00   16.00    --   92.50  61.00  90.00   25
 51  \w     60.00  86.00   1.00   16.00    --   92.50 -30.00-180.00   26
 52  \w     92.00 117.00   1.00   16.00    --   92.50  15.00 120.00   25
 53  \w     36.00  61.00   1.00   16.00    --   92.50 -15.00 150.00   25
;
_diffrn_measurement_device 'four-circle diffractometer'
_diffrn_measurement_device_type 'Xcalibur, Atlas, Gemini ultra'
_diffrn_measurement_method '\w scans'
_diffrn_orient_matrix_type 'CrysAlisPro convention (1999,Acta A55,543-557)'
_diffrn_orient_matrix_UB_11 0.0273710000
_diffrn_orient_matrix_UB_12 0.0219452000
_diffrn_orient_matrix_UB_13 0.0542586000
_diffrn_orient_matrix_UB_21 -0.0586194000
_diffrn_orient_matrix_UB_22 -0.0770238000
_diffrn_orient_matrix_UB_23 0.0179807000
_diffrn_orient_matrix_UB_31 0.1067773000
_diffrn_orient_matrix_UB_32 -0.0479040000
_diffrn_orient_matrix_UB_33 -0.0040350000
_diffrn_radiation_monochromator mirror
_diffrn_radiation_probe x-ray
_diffrn_radiation_type CuK\a
_diffrn_radiation_wavelength 1.54184
_diffrn_reflns_av_R_equivalents 0.0718
_diffrn_reflns_av_unetI/netI 0.0269
_diffrn_reflns_Laue_measured_fraction_full 0.982
_diffrn_reflns_Laue_measured_fraction_max 0.864
_diffrn_reflns_limit_h_max 14
_diffrn_reflns_limit_h_min -14
_diffrn_reflns_limit_k_max 19
_diffrn_reflns_limit_k_min -19
_diffrn_reflns_limit_l_max 31
_diffrn_reflns_limit_l_min -31
_diffrn_reflns_number 74600
_diffrn_reflns_point_group_measured_fraction_full 0.979
_diffrn_reflns_point_group_measured_fraction_max 0.851
_diffrn_reflns_theta_full 67.684
_diffrn_reflns_theta_max 76.778
_diffrn_reflns_theta_min 3.941
_diffrn_source 'fine-focus sealed X-ray tube'
_diffrn_source_type 'Enhance Ultra (Cu) X-ray Source'
_exptl_absorpt_coefficient_mu 0.576
_exptl_absorpt_correction_T_max 1.00000
_exptl_absorpt_correction_T_min 0.34816
_exptl_absorpt_correction_type multi-scan
_exptl_absorpt_process_details
;
CrysAlisPro 1.171.39.46e (Rigaku Oxford Diffraction, 2018)
Empirical absorption correction using spherical harmonics,
 implemented in SCALE3 ABSPACK scaling algorithm.
;
_exptl_crystal_colour 'clear light colourless'
_exptl_crystal_colour_lustre clear
_exptl_crystal_colour_modifier light
_exptl_crystal_colour_primary colourless
_exptl_crystal_density_diffrn 1.147
_exptl_crystal_description block
_exptl_crystal_F_000 2080
_exptl_crystal_size_max 0.29
_exptl_crystal_size_mid 0.22
_exptl_crystal_size_min 0.21
_refine_diff_density_max 0.192
_refine_diff_density_min -0.173
_refine_diff_density_rms 0.050
_refine_ls_abs_structure_details
;
 Flack x determined using 3528 quotients [(I+)-(I-)]/[(I+)+(I-)]
 (Parsons, Flack and Wagner, Acta Cryst. B69 (2013) 249-259).
;
_refine_ls_abs_structure_Flack -0.01(5)
_refine_ls_extinction_coef 0.00127(11)
_refine_ls_extinction_expression Fc^*^=kFc[1+0.001xFc^2^\l^3^/sin(2\q)]^-1/4^
_refine_ls_extinction_method 'SHELXL-2018/3 (Sheldrick 2018)'
_refine_ls_goodness_of_fit_ref 1.065
_refine_ls_hydrogen_treatment constr
_refine_ls_matrix_type full
_refine_ls_number_parameters 632
_refine_ls_number_reflns 9829
_refine_ls_number_restraints 0
_refine_ls_restrained_S_all 1.065
_refine_ls_R_factor_all 0.0507
_refine_ls_R_factor_gt 0.0422
_refine_ls_shift/su_max 0.000
_refine_ls_shift/su_mean 0.000
_refine_ls_structure_factor_coef Fsqd
_refine_ls_weighting_details 'w=1/[\s^2^(Fo^2^)+(0.0478P)^2^+0.5838P] where P=(Fo^2^+2Fc^2^)/3'
_refine_ls_weighting_scheme calc
_refine_ls_wR_factor_gt 0.0899
_refine_ls_wR_factor_ref 0.0990
_reflns_Friedel_coverage 0.786
_reflns_Friedel_fraction_full 0.975
_reflns_Friedel_fraction_max 0.835
_reflns_number_gt 8694
_reflns_number_total 9829
_reflns_threshold_expression 'I > 2\s(I)'
_cod_data_source_file suppl_j_ncrs-2020-0459_suppl.cif
_cod_data_source_block 1
_cod_database_code 8104870
_chemical_oxdiff_formula 'C1 H1 O1'
_shelx_space_group_comment
;
The symmetry employed for this shelxl refinement is uniquely defined
by the following loop, which should always be used as a source of
symmetry information in preference to the above space-group names.
They are only intended as comments.
;
_shelx_estimated_absorpt_t_max 0.889
_shelx_estimated_absorpt_t_min 0.851
_reflns_odcompleteness_completeness 99.07
_reflns_odcompleteness_iscentric 1
_reflns_odcompleteness_theta 66.97
_olex2_refinement_description
;
1. Fixed Uiso
 At 1.2 times of:
  All C(H) groups, All C(H,H) groups
 At 1.5 times of:
  All C(H,H,H) groups, All O(H) groups
2.a Ternary CH refined with riding coordinates:
 C5(H5), C5'(H5'), C9(H9), C9'(H9'), C12(H12), C12'(H12'), C13(H13),
 C13'(H13'), C17(H17), C17'(H17')
2.b Secondary CH2 refined with riding coordinates:
 C1(H1A,H1B), C1'(H1'A,H1'B), C2(H2A,H2B), C2'(H2'A,H2'B), C7(H7A,H7B),
 C7'(H7'A,H7'B), C11(H11A,H11B), C11'(H11C,H11D), C15(H15A,H15B), C15'(H15C,
 H15D), C16(H16A,H16B), C16'(H16C,H16D), C22(H22A,H22B), C22'(H22C,H22D),
 C23(H23A,H23B), C23'(H23C,H23D), C24(H24A,H24B), C24'(H24C,H24D)
2.c Idealised Me refined as rotating group:
 C18(H18A,H18B,H18C), C18'(H18D,H18E,H18F), C19(H19A,H19B,H19C), C19'(H19D,
 H19E,H19F), C21(H21A,H21B,H21C), C21'(H21D,H21E,H21F), C26(H26A,H26B,H26C),
 C26'(H26D,H26E,H26F), C27(H27A,H27B,H27C), C27'(H27D,H27E,H27F), C28(H28A,H28B,
 H28C), C28'(H28D,H28E,H28F), C29(H29A,H29B,H29C), C29'(H29D,H29E,H29F),
 C30(H30A,H30B,H30C), C30'(H30D,H30E,H30F)
2.d Idealised tetrahedral OH refined as rotating group:
 O3(H3), O3'(H3')
;

loop_
_space_group_symop_operation_xyz
'x, y, z'
'-x+1/2, -y, z+1/2'
'x+1/2, -y+1/2, -z'
'-x, y+1/2, -z+1/2'

loop_
_atom_site_label
_atom_site_type_symbol
_atom_site_fract_x
_atom_site_fract_y
_atom_site_fract_z
_atom_site_U_iso_or_equiv
_atom_site_adp_type
_atom_site_occupancy
_atom_site_site_symmetry_order
_atom_site_calc_flag
_atom_site_refinement_flags_posn
_atom_site_refinement_flags_adp
_atom_site_refinement_flags_occupancy
_atom_site_disorder_assembly
_atom_site_disorder_group
O1 O 0.3302(2) 1.02650(15) 0.43762(12) 0.1049(9) Uani 1 1 d . . . . .
O1' O 0.1266(3) 0.39182(18) 0.30088(14) 0.1228(11) Uani 1 1 d . . . . .
O2 O 0.65269(18) 0.88460(14) 0.53499(9) 0.0816(6) Uani 1 1 d . . . . .
O2' O 0.3898(2) 0.54084(14) 0.17499(9) 0.0928(8) Uani 1 1 d . . . . .
O3 O 0.43530(17) 0.51269(10) 0.40903(6) 0.0563(4) Uani 1 1 d . . . . .
H3 H 0.421917 0.467049 0.419386 0.084 Uiso 1 1 calc GR . . . .
O3' O 0.1825(3) 0.91186(12) 0.30352(7) 0.0893(8) Uani 1 1 d . . . . .
H3' H 0.177526 0.956950 0.290925 0.134 Uiso 1 1 calc GR . . . .
O4 O 0.39547(14) 0.38013(10) 0.46654(6) 0.0519(4) Uani 1 1 d . . . . .
O4' O 0.19221(14) 1.04627(10) 0.24772(6) 0.0503(4) Uani 1 1 d . . . . .
C1 C 0.3999(2) 0.82718(14) 0.40615(9) 0.0503(5) Uani 1 1 d . . . . .
H1A H 0.405282 0.793860 0.376527 0.060 Uiso 1 1 calc R . . . .
H1B H 0.332225 0.813829 0.422530 0.060 Uiso 1 1 calc R . . . .
C1' C 0.1830(3) 0.59978(17) 0.31881(10) 0.0629(7) Uani 1 1 d . . . . .
H1'A H 0.109169 0.609243 0.307903 0.076 Uiso 1 1 calc R . . . .
H1'B H 0.197354 0.636159 0.346376 0.076 Uiso 1 1 calc R . . . .
C2 C 0.3965(3) 0.91632(16) 0.39042(11) 0.0620(7) Uani 1 1 d . . . . .
H2A H 0.459012 0.928033 0.369735 0.074 Uiso 1 1 calc R . . . .
H2B H 0.331997 0.925749 0.370653 0.074 Uiso 1 1 calc R . . . .
C2' C 0.1923(3) 0.51210(18) 0.33744(12) 0.0708(8) Uani 1 1 d . . . . .
H2'A H 0.261286 0.505437 0.354269 0.085 Uiso 1 1 calc R . . . .
H2'B H 0.135385 0.502059 0.361541 0.085 Uiso 1 1 calc R . . . .
C3 C 0.3962(3) 0.97255(16) 0.43410(12) 0.0667(7) Uani 1 1 d . . . . .
C3' C 0.1841(3) 0.45068(18) 0.29660(14) 0.0724(8) Uani 1 1 d . . . . .
C4 C 0.4851(2) 0.96030(15) 0.47302(10) 0.0589(6) Uani 1 1 d . . . . .
C4' C 0.2546(3) 0.46310(17) 0.25115(12) 0.0686(8) Uani 1 1 d . . . . .
C5 C 0.4913(2) 0.86803(14) 0.48504(9) 0.0475(5) Uani 1 1 d . . . . .
H5 H 0.422019 0.856844 0.501490 0.057 Uiso 1 1 calc R . . . .
C5' C 0.2453(2) 0.55376(15) 0.23535(10) 0.0536(6) Uani 1 1 d . . . . .
H5' H 0.169737 0.559684 0.224691 0.064 Uiso 1 1 calc R . . . .
C6 C 0.5748(2) 0.84375(16) 0.52364(9) 0.0552(6) Uani 1 1 d . . . . .
C6' C 0.3109(3) 0.57737(16) 0.18976(10) 0.0617(7) Uani 1 1 d . . . . .
C7 C 0.5539(2) 0.76300(16) 0.54770(9) 0.0573(6) Uani 1 1 d . . . . .
H7A H 0.486678 0.765603 0.566340 0.069 Uiso 1 1 calc R . . . .
H7B H 0.611904 0.751059 0.570920 0.069 Uiso 1 1 calc R . . . .
C7' C 0.2719(3) 0.65401(16) 0.16520(9) 0.0611(7) Uani 1 1 d . . . . .
H7'A H 0.198075 0.646489 0.153690 0.073 Uiso 1 1 calc R . . . .
H7'B H 0.316896 0.665704 0.136509 0.073 Uiso 1 1 calc R . . . .
C8 C 0.54632(19) 0.69408(15) 0.50880(9) 0.0452(5) Uani 1 1 d . . . . .
C8' C 0.27605(19) 0.72631(14) 0.20178(8) 0.0444(5) Uani 1 1 d . . . . .
C9 C 0.47108(17) 0.72025(13) 0.46491(8) 0.0397(5) Uani 1 1 d . . . . .
H9 H 0.399036 0.725446 0.479906 0.048 Uiso 1 1 calc R . . . .
C9' C 0.22158(19) 0.70233(14) 0.25186(8) 0.0438(5) Uani 1 1 d . . . . .
H9' H 0.145328 0.693119 0.243413 0.053 Uiso 1 1 calc R . . . .
C10 C 0.49418(19) 0.80549(14) 0.44125(8) 0.0433(5) Uani 1 1 d . . . . .
C10' C 0.26017(19) 0.62068(14) 0.27602(8) 0.0457(5) Uani 1 1 d . . . . .
C11 C 0.4595(2) 0.65116(13) 0.42710(8) 0.0465(5) Uani 1 1 d . . . . .
H11A H 0.407026 0.667285 0.402125 0.056 Uiso 1 1 calc R . . . .
H11B H 0.528509 0.643834 0.410435 0.056 Uiso 1 1 calc R . . . .
C11' C 0.2200(3) 0.77476(15) 0.28747(8) 0.0562(7) Uani 1 1 d . . . . .
H11C H 0.293947 0.787055 0.297103 0.067 Uiso 1 1 calc R . . . .
H11D H 0.180978 0.759315 0.317325 0.067 Uiso 1 1 calc R . . . .
C12 C 0.4244(2) 0.56996(13) 0.44885(8) 0.0434(5) Uani 1 1 d . . . . .
H12 H 0.348053 0.573236 0.458694 0.052 Uiso 1 1 calc R . . . .
C12' C 0.1682(3) 0.85179(15) 0.26627(8) 0.0548(6) Uani 1 1 d . . . . .
H12' H 0.090471 0.842401 0.261385 0.066 Uiso 1 1 calc R . . . .
C13 C 0.49241(18) 0.54739(13) 0.49407(8) 0.0407(5) Uani 1 1 d . . . . .
H13 H 0.566942 0.539735 0.482394 0.049 Uiso 1 1 calc R . . . .
C13' C 0.2197(2) 0.87299(14) 0.21640(8) 0.0445(5) Uani 1 1 d . . . . .
H13' H 0.296999 0.882233 0.222498 0.053 Uiso 1 1 calc R . . . .
C14 C 0.49477(19) 0.61650(14) 0.53284(8) 0.0444(5) Uani 1 1 d . . . . .
C14' C 0.21075(19) 0.80011(14) 0.18040(8) 0.0429(5) Uani 1 1 d . . . . .
C15 C 0.5596(3) 0.57703(17) 0.57547(9) 0.0611(7) Uani 1 1 d . . . . .
H15A H 0.636903 0.582817 0.569940 0.073 Uiso 1 1 calc R . . . .
H15B H 0.541269 0.601597 0.607154 0.073 Uiso 1 1 calc R . . . .
C15' C 0.2533(2) 0.83763(16) 0.13214(9) 0.0537(6) Uani 1 1 d . . . . .
H15C H 0.331500 0.843331 0.133066 0.064 Uiso 1 1 calc R . . . .
H15D H 0.233423 0.804932 0.103579 0.064 Uiso 1 1 calc R . . . .
C16 C 0.5265(3) 0.48747(17) 0.57455(10) 0.0632(7) Uani 1 1 d . . . . .
H16A H 0.481120 0.475034 0.603023 0.076 Uiso 1 1 calc R . . . .
H16B H 0.590230 0.453192 0.575810 0.076 Uiso 1 1 calc R . . . .
C16' C 0.1979(3) 0.92034(16) 0.13033(9) 0.0588(7) Uani 1 1 d . . . . .
H16C H 0.129958 0.916782 0.112357 0.071 Uiso 1 1 calc R . . . .
H16D H 0.244057 0.959544 0.113769 0.071 Uiso 1 1 calc R . . . .
C17 C 0.4628(2) 0.47237(14) 0.52536(8) 0.0455(5) Uani 1 1 d . . . . .
H17 H 0.385514 0.476363 0.533289 0.055 Uiso 1 1 calc R . . . .
C17' C 0.1774(2) 0.94612(14) 0.18549(8) 0.0462(5) Uani 1 1 d . . . . .
H17' H 0.098838 0.949261 0.190366 0.055 Uiso 1 1 calc R . . . .
C18 C 0.6634(2) 0.67674(18) 0.49078(11) 0.0605(7) Uani 1 1 d . . . . .
H18A H 0.699675 0.643010 0.514619 0.091 Uiso 1 1 calc GR . . . .
H18B H 0.701971 0.726918 0.487326 0.091 Uiso 1 1 calc GR . . . .
H18C H 0.660940 0.649565 0.459222 0.091 Uiso 1 1 calc GR . . . .
C18' C 0.3972(2) 0.74808(18) 0.20803(11) 0.0610(7) Uani 1 1 d . . . . .
H18D H 0.406967 0.777880 0.238367 0.092 Uiso 1 1 calc GR . . . .
H18E H 0.420295 0.780600 0.180393 0.092 Uiso 1 1 calc GR . . . .
H18F H 0.439389 0.699283 0.209214 0.092 Uiso 1 1 calc GR . . . .
C19 C 0.6000(2) 0.80868(17) 0.41101(10) 0.0571(6) Uani 1 1 d . . . . .
H19A H 0.660125 0.816492 0.433142 0.086 Uiso 1 1 calc GR . . . .
H19B H 0.596688 0.852819 0.387806 0.086 Uiso 1 1 calc GR . . . .
H19C H 0.609107 0.758719 0.393219 0.086 Uiso 1 1 calc GR . . . .
C19' C 0.3770(2) 0.62394(17) 0.29592(10) 0.0570(6) Uani 1 1 d . . . . .
H19D H 0.426671 0.612160 0.269404 0.086 Uiso 1 1 calc GR . . . .
H19E H 0.385604 0.584643 0.321941 0.086 Uiso 1 1 calc GR . . . .
H19F H 0.391591 0.677064 0.308814 0.086 Uiso 1 1 calc GR . . . .
C20 C 0.4820(2) 0.38762(15) 0.50315(9) 0.0481(5) Uani 1 1 d . . . . .
C20' C 0.2250(2) 1.03104(15) 0.19665(9) 0.0491(5) Uani 1 1 d . . . . .
C21 C 0.5936(2) 0.38068(17) 0.47882(11) 0.0621(7) Uani 1 1 d . . . . .
H21A H 0.608890 0.324821 0.471790 0.093 Uiso 1 1 calc GR . . . .
H21B H 0.647665 0.401740 0.500997 0.093 Uiso 1 1 calc GR . . . .
H21C H 0.594286 0.411121 0.448390 0.093 Uiso 1 1 calc GR . . . .
C21' C 0.3479(2) 1.0319(2) 0.19179(13) 0.0713(8) Uani 1 1 d . . . . .
H21D H 0.372727 1.086821 0.188955 0.107 Uiso 1 1 calc GR . . . .
H21E H 0.368851 1.002104 0.162660 0.107 Uiso 1 1 calc GR . . . .
H21F H 0.379672 1.007304 0.220680 0.107 Uiso 1 1 calc GR . . . .
C22 C 0.4677(3) 0.32329(16) 0.54363(10) 0.0647(7) Uani 1 1 d . . . . .
H22A H 0.532119 0.322058 0.564263 0.078 Uiso 1 1 calc R . . . .
H22B H 0.406991 0.338324 0.564640 0.078 Uiso 1 1 calc R . . . .
C22' C 0.1713(3) 1.09334(16) 0.16253(10) 0.0630(7) Uani 1 1 d . . . . .
H22C H 0.204837 1.090291 0.129941 0.076 Uiso 1 1 calc R . . . .
H22D H 0.095444 1.079312 0.158688 0.076 Uiso 1 1 calc R . . . .
C23 C 0.4479(3) 0.23944(17) 0.52269(12) 0.0721(8) Uani 1 1 d . . . . .
H23A H 0.510255 0.222102 0.503504 0.087 Uiso 1 1 calc R . . . .
H23B H 0.437103 0.201198 0.549634 0.087 Uiso 1 1 calc R . . . .
C23' C 0.1792(3) 1.18039(17) 0.18142(12) 0.0754(9) Uani 1 1 d . . . . .
H23C H 0.254209 1.198013 0.180891 0.091 Uiso 1 1 calc R . . . .
H23D H 0.137749 1.215996 0.159950 0.091 Uiso 1 1 calc R . . . .
C24 C 0.3484(3) 0.24136(18) 0.48978(13) 0.0740(9) Uani 1 1 d . . . . .
H24A H 0.285709 0.254924 0.509862 0.089 Uiso 1 1 calc R . . . .
H24B H 0.336771 0.187849 0.475869 0.089 Uiso 1 1 calc R . . . .
C24' C 0.1355(3) 1.18482(17) 0.23410(12) 0.0707(8) Uani 1 1 d . . . . .
H24C H 0.143247 1.239771 0.246389 0.085 Uiso 1 1 calc R . . . .
H24D H 0.058907 1.171737 0.233799 0.085 Uiso 1 1 calc R . . . .
C25 C 0.3585(2) 0.30250(16) 0.44747(11) 0.0610(7) Uani 1 1 d . . . . .
C25' C 0.1938(2) 1.12733(16) 0.26902(11) 0.0605(7) Uani 1 1 d . . . . .
C26 C 0.4335(3) 0.2721(2) 0.40691(12) 0.0824(10) Uani 1 1 d . . . . .
H26A H 0.443313 0.313816 0.382424 0.124 Uiso 1 1 calc GR . . . .
H26B H 0.402292 0.225154 0.391474 0.124 Uiso 1 1 calc GR . . . .
H26C H 0.502338 0.258173 0.421143 0.124 Uiso 1 1 calc GR . . . .
C26' C 0.3084(3) 1.1559(2) 0.28090(16) 0.0931(11) Uani 1 1 d . . . . .
H26D H 0.346364 1.114115 0.298562 0.140 Uiso 1 1 calc GR . . . .
H26E H 0.305038 1.203819 0.301117 0.140 Uiso 1 1 calc GR . . . .
H26F H 0.345962 1.167910 0.250501 0.140 Uiso 1 1 calc GR . . . .
C27 C 0.2492(3) 0.3218(2) 0.42546(17) 0.0920(11) Uani 1 1 d . . . . .
H27A H 0.205548 0.349041 0.449823 0.138 Uiso 1 1 calc GR . . . .
H27B H 0.214083 0.272430 0.415582 0.138 Uiso 1 1 calc GR . . . .
H27C H 0.258293 0.356128 0.396947 0.138 Uiso 1 1 calc GR . . . .
C27' C 0.1313(3) 1.1170(2) 0.31708(12) 0.0820(10) Uani 1 1 d . . . . .
H27D H 0.062288 1.092597 0.310140 0.123 Uiso 1 1 calc GR . . . .
H27E H 0.120333 1.169013 0.332250 0.123 Uiso 1 1 calc GR . . . .
H27F H 0.171514 1.082859 0.339307 0.123 Uiso 1 1 calc GR . . . .
C28 C 0.4540(4) 1.00473(19) 0.52117(13) 0.0846(10) Uani 1 1 d . . . . .
H28A H 0.389637 0.980858 0.534849 0.127 Uiso 1 1 calc GR . . . .
H28B H 0.440851 1.060844 0.513979 0.127 Uiso 1 1 calc GR . . . .
H28C H 0.512097 1.000263 0.544755 0.127 Uiso 1 1 calc GR . . . .
C28' C 0.2131(5) 0.4117(2) 0.20771(16) 0.1091(15) Uani 1 1 d . . . . .
H28D H 0.138301 0.424124 0.201606 0.164 Uiso 1 1 calc GR . . . .
H28E H 0.220143 0.355300 0.215850 0.164 Uiso 1 1 calc GR . . . .
H28F H 0.254889 0.423393 0.178459 0.164 Uiso 1 1 calc GR . . . .
C29 C 0.5901(3) 0.99849(19) 0.45195(13) 0.0779(9) Uani 1 1 d . . . . .
H29A H 0.647688 0.992186 0.475627 0.117 Uiso 1 1 calc GR . . . .
H29B H 0.578291 1.055072 0.445716 0.117 Uiso 1 1 calc GR . . . .
H29C H 0.609320 0.971894 0.421446 0.117 Uiso 1 1 calc GR . . . .
C29' C 0.3689(3) 0.4333(2) 0.26608(16) 0.0877(10) Uani 1 1 d . . . . .
H29D H 0.418316 0.442473 0.239079 0.132 Uiso 1 1 calc GR . . . .
H29E H 0.366205 0.376465 0.273512 0.132 Uiso 1 1 calc GR . . . .
H29F H 0.393082 0.462501 0.294898 0.132 Uiso 1 1 calc GR . . . .
C30 C 0.3799(2) 0.63294(16) 0.55356(9) 0.0543(6) Uani 1 1 d . . . . .
H30A H 0.381934 0.679338 0.575065 0.081 Uiso 1 1 calc GR . . . .
H30B H 0.355542 0.586579 0.571984 0.081 Uiso 1 1 calc GR . . . .
H30C H 0.331065 0.643093 0.526482 0.081 Uiso 1 1 calc GR . . . .
C30' C 0.0905(2) 0.77821(16) 0.17043(9) 0.0536(6) Uani 1 1 d . . . . .
H30D H 0.086392 0.740062 0.143535 0.080 Uiso 1 1 calc GR . . . .
H30E H 0.051121 0.826339 0.161748 0.080 Uiso 1 1 calc GR . . . .
H30F H 0.059482 0.754672 0.199821 0.080 Uiso 1 1 calc GR . . . .

loop_
_atom_site_aniso_label
_atom_site_aniso_U_11
_atom_site_aniso_U_22
_atom_site_aniso_U_33
_atom_site_aniso_U_23
_atom_site_aniso_U_13
_atom_site_aniso_U_12
O1 0.104(2) 0.0771(14) 0.134(2) -0.0245(15) -0.0170(17) 0.0320(14)
O1' 0.128(2) 0.1012(19) 0.139(2) 0.0223(18) 0.004(2) -0.0579(19)
O2 0.0738(14) 0.0882(14) 0.0827(14) -0.0047(12) -0.0206(12) -0.0291(11)
O2' 0.124(2) 0.0784(14) 0.0763(14) 0.0039(12) 0.0326(14) 0.0428(14)
O3 0.0869(13) 0.0439(8) 0.0379(8) -0.0015(7) -0.0072(8) -0.0054(8)
O3' 0.176(3) 0.0573(11) 0.0349(9) -0.0040(8) 0.0040(12) 0.0199(14)
O4 0.0566(10) 0.0489(8) 0.0501(9) 0.0048(7) 0.0000(8) -0.0025(7)
O4' 0.0586(10) 0.0495(9) 0.0427(8) -0.0024(7) 0.0060(8) -0.0038(7)
C1 0.0552(14) 0.0486(12) 0.0471(12) -0.0003(10) -0.0065(11) -0.0011(11)
C1' 0.0668(17) 0.0664(16) 0.0556(15) 0.0172(13) 0.0110(13) 0.0117(14)
C2 0.0734(18) 0.0529(14) 0.0597(15) 0.0060(12) -0.0090(14) 0.0016(13)
C2' 0.0677(18) 0.0733(18) 0.0712(18) 0.0305(16) 0.0089(15) 0.0051(15)
C3 0.0720(18) 0.0484(13) 0.0798(19) -0.0006(13) 0.0014(16) -0.0006(13)
C3' 0.0674(18) 0.0610(16) 0.089(2) 0.0192(16) -0.0088(16) -0.0093(15)
C4 0.0730(18) 0.0476(13) 0.0560(15) -0.0073(11) 0.0041(13) -0.0067(12)
C4' 0.087(2) 0.0482(14) 0.0710(18) 0.0049(14) -0.0074(16) -0.0046(14)
C5 0.0483(13) 0.0490(12) 0.0453(12) -0.0070(10) 0.0043(10) -0.0073(10)
C5' 0.0576(15) 0.0498(13) 0.0535(14) 0.0014(11) -0.0045(12) -0.0004(11)
C6 0.0575(15) 0.0615(14) 0.0465(13) -0.0146(11) -0.0016(11) -0.0096(12)
C6' 0.084(2) 0.0545(14) 0.0465(13) -0.0058(12) 0.0029(13) 0.0115(14)
C7 0.0664(17) 0.0634(15) 0.0422(13) -0.0082(11) -0.0145(12) -0.0033(13)
C7' 0.087(2) 0.0582(14) 0.0378(12) -0.0024(11) 0.0055(12) 0.0121(13)
C8 0.0428(12) 0.0530(12) 0.0397(11) -0.0029(10) -0.0060(9) 0.0002(10)
C8' 0.0492(13) 0.0500(12) 0.0339(10) 0.0008(9) 0.0036(9) 0.0028(10)
C9 0.0367(11) 0.0470(11) 0.0354(10) -0.0032(9) -0.0008(9) -0.0002(9)
C9' 0.0456(13) 0.0512(12) 0.0345(11) 0.0026(10) 0.0011(9) 0.0038(9)
C10 0.0441(12) 0.0484(12) 0.0374(11) -0.0042(9) 0.0029(9) -0.0038(10)
C10' 0.0461(13) 0.0510(12) 0.0400(11) 0.0040(10) 0.0006(10) 0.0035(10)
C11 0.0563(14) 0.0475(12) 0.0357(11) -0.0001(9) -0.0073(10) -0.0015(10)
C11' 0.0804(19) 0.0566(14) 0.0315(11) 0.0033(10) 0.0036(11) 0.0107(13)
C12 0.0477(13) 0.0463(11) 0.0363(10) -0.0021(9) -0.0048(9) 0.0005(9)
C12' 0.0793(18) 0.0529(13) 0.0321(11) -0.0009(10) 0.0075(11) 0.0121(12)
C13 0.0391(11) 0.0481(12) 0.0349(10) 0.0020(9) 0.0011(9) 0.0036(9)
C13' 0.0504(14) 0.0490(12) 0.0341(11) 0.0011(9) -0.0010(9) 0.0009(10)
C14 0.0446(12) 0.0552(13) 0.0335(10) -0.0033(10) -0.0042(9) 0.0052(10)
C14' 0.0476(13) 0.0512(12) 0.0300(10) 0.0006(9) -0.0002(9) 0.0015(10)
C15 0.0749(19) 0.0673(15) 0.0410(12) 0.0014(12) -0.0156(12) 0.0036(13)
C15' 0.0692(17) 0.0593(14) 0.0326(11) 0.0025(10) 0.0057(11) 0.0052(12)
C16 0.083(2) 0.0666(16) 0.0401(13) 0.0057(12) -0.0087(13) 0.0121(14)
C16' 0.0824(19) 0.0584(14) 0.0358(11) 0.0060(11) -0.0008(12) 0.0041(13)
C17 0.0494(13) 0.0509(12) 0.0363(11) 0.0036(10) 0.0044(10) 0.0077(10)
C17' 0.0521(13) 0.0507(12) 0.0360(11) 0.0024(10) 0.0003(10) 0.0011(10)
C18 0.0399(13) 0.0710(17) 0.0707(17) 0.0009(14) -0.0062(12) 0.0013(11)
C18' 0.0472(14) 0.0721(16) 0.0638(16) 0.0178(13) 0.0076(12) 0.0068(13)
C19 0.0545(15) 0.0639(14) 0.0529(14) -0.0023(12) 0.0108(12) -0.0066(12)
C19' 0.0583(16) 0.0597(14) 0.0531(13) 0.0088(12) -0.0101(12) 0.0055(12)
C20 0.0519(14) 0.0522(13) 0.0403(11) 0.0056(10) 0.0044(10) 0.0069(10)
C20' 0.0507(14) 0.0539(13) 0.0428(12) 0.0029(10) 0.0062(10) -0.0031(10)
C21 0.0538(15) 0.0627(15) 0.0697(16) -0.0022(13) 0.0087(13) 0.0134(12)
C21' 0.0540(16) 0.0800(19) 0.0798(19) -0.0020(17) 0.0169(15) -0.0085(14)
C22 0.090(2) 0.0562(15) 0.0483(14) 0.0106(12) 0.0067(14) 0.0107(14)
C22' 0.084(2) 0.0552(14) 0.0501(14) 0.0084(12) 0.0031(13) 0.0011(14)
C23 0.102(2) 0.0528(15) 0.0612(17) 0.0116(13) 0.0113(16) 0.0061(15)
C23' 0.102(2) 0.0537(15) 0.0708(19) 0.0106(14) 0.0101(18) -0.0039(16)
C24 0.091(2) 0.0543(15) 0.077(2) 0.0078(14) 0.0203(17) -0.0121(15)
C24' 0.088(2) 0.0489(14) 0.0751(19) -0.0010(13) 0.0073(17) -0.0020(14)
C25 0.0680(18) 0.0526(14) 0.0626(16) 0.0019(12) 0.0055(13) -0.0118(12)
C25' 0.0687(17) 0.0540(14) 0.0588(15) -0.0091(12) 0.0059(13) -0.0071(13)
C26 0.112(3) 0.0732(19) 0.0623(18) -0.0125(16) 0.0184(18) -0.0122(18)
C26' 0.088(3) 0.097(2) 0.094(3) -0.028(2) -0.011(2) -0.025(2)
C27 0.084(2) 0.080(2) 0.112(3) 0.003(2) -0.022(2) -0.0230(19)
C27' 0.116(3) 0.0685(18) 0.0621(17) -0.0106(15) 0.0236(18) 0.0056(18)
C28 0.127(3) 0.0553(16) 0.0712(19) -0.0179(15) 0.014(2) 0.0048(18)
C28' 0.171(5) 0.0588(19) 0.097(3) -0.0069(19) -0.014(3) -0.025(2)
C29 0.088(2) 0.0662(17) 0.080(2) 0.0022(16) -0.0003(17) -0.0284(17)
C29' 0.096(3) 0.0622(17) 0.105(3) 0.0142(18) 0.008(2) 0.0235(17)
C30 0.0598(16) 0.0580(14) 0.0451(12) -0.0018(11) 0.0113(11) 0.0041(12)
C30' 0.0574(15) 0.0567(13) 0.0468(13) 0.0016(11) -0.0100(11) -0.0004(11)

loop_
_atom_type_symbol
_atom_type_description
_atom_type_scat_dispersion_real
_atom_type_scat_dispersion_imag
_atom_type_scat_source
C C 0.0181 0.0091 'International Tables Vol C Tables 4.2.6.8 and 6.1.1.4'
H H 0.0000 0.0000 'International Tables Vol C Tables 4.2.6.8 and 6.1.1.4'
O O 0.0492 0.0322 'International Tables Vol C Tables 4.2.6.8 and 6.1.1.4'

loop_
_geom_angle_atom_site_label_1
_geom_angle_atom_site_label_2
_geom_angle_atom_site_label_3
_geom_angle
_geom_angle_site_symmetry_1
_geom_angle_site_symmetry_3
C25 O4 C20 122.89(19) . .
C20' O4' C25' 121.79(18) . .
C2 C1 C10 114.4(2) . .
C10' C1' C2' 114.2(2) . .
C3 C2 C1 112.3(2) . .
C3' C2' C1' 113.2(2) . .
O1 C3 C2 121.3(3) . .
O1 C3 C4 121.8(3) . .
C2 C3 C4 116.9(2) . .
O1' C3' C2' 120.9(4) . .
O1' C3' C4' 121.5(4) . .
C2' C3' C4' 117.4(3) . .
C3 C4 C5 107.8(2) . .
C3 C4 C28 109.5(3) . .
C3 C4 C29 107.2(2) . .
C28 C4 C5 107.7(2) . .
C28 C4 C29 108.8(3) . .
C29 C4 C5 115.6(2) . .
C3' C4' C5' 107.9(3) . .
C3' C4' C28' 110.4(3) . .
C3' C4' C29' 105.8(3) . .
C28' C4' C5' 107.4(3) . .
C28' C4' C29' 109.0(3) . .
C29' C4' C5' 116.3(3) . .
C4 C5 C10 119.3(2) . .
C6 C5 C4 115.7(2) . .
C6 C5 C10 108.9(2) . .
C4' C5' C10' 118.6(2) . .
C6' C5' C4' 115.2(2) . .
C6' C5' C10' 108.6(2) . .
O2 C6 C5 124.3(3) . .
O2 C6 C7 121.4(3) . .
C7 C6 C5 114.3(2) . .
O2' C6' C5' 124.4(3) . .
O2' C6' C7' 122.1(3) . .
C7' C6' C5' 113.5(2) . .
C6 C7 C8 111.8(2) . .
C6' C7' C8' 111.0(2) . .
C7 C8 C9 110.04(19) . .
C7 C8 C14 110.25(19) . .
C7 C8 C18 106.9(2) . .
C9 C8 C14 107.20(18) . .
C18 C8 C9 111.6(2) . .
C18 C8 C14 110.8(2) . .
C7' C8' C9' 109.83(19) . .
C7' C8' C14' 110.43(19) . .
C9' C8' C14' 107.00(18) . .
C18' C8' C7' 106.3(2) . .
C18' C8' C9' 112.5(2) . .
C18' C8' C14' 110.8(2) . .
C8 C9 C10 116.47(18) . .
C11 C9 C8 110.49(18) . .
C11 C9 C10 114.50(17) . .
C8' C9' C10' 116.44(18) . .
C11' C9' C8' 110.35(19) . .
C11' C9' C10' 114.55(18) . .
C1 C10 C5 106.86(19) . .
C1 C10 C9 108.63(18) . .
C5 C10 C9 106.38(17) . .
C19 C10 C1 108.0(2) . .
C19 C10 C5 113.19(19) . .
C19 C10 C9 113.5(2) . .
C1' C10' C5' 107.0(2) . .
C1' C10' C9' 108.38(19) . .
C1' C10' C19' 109.2(2) . .
C5' C10' C9' 106.34(18) . .
C19' C10' C5' 112.2(2) . .
C19' C10' C9' 113.4(2) . .
C12 C11 C9 115.20(18) . .
C9' C11' C12' 114.9(2) . .
O3 C12 C11 105.46(17) . .
O3 C12 C13 112.49(18) . .
C13 C12 C11 111.36(19) . .
O3' C12' C11' 105.4(2) . .
O3' C12' C13' 114.1(2) . .
C13' C12' C11' 110.1(2) . .
C12 C13 C14 111.58(17) . .
C12 C13 C17 120.10(19) . .
C17 C13 C14 103.27(17) . .
C12' C13' C14' 109.97(19) . .
C12' C13' C17' 120.5(2) . .
C14' C13' C17' 104.20(17) . .
C13 C14 C8 109.42(17) . .
C13 C14 C30 110.80(19) . .
C15 C14 C8 116.1(2) . .
C15 C14 C13 101.49(18) . .
C15 C14 C30 106.4(2) . .
C30 C14 C8 112.12(19) . .
C13' C14' C8' 109.74(17) . .
C13' C14' C30' 110.94(19) . .
C15' C14' C8' 116.63(19) . .
C15' C14' C13' 101.00(18) . .
C15' C14' C30' 106.0(2) . .
C30' C14' C8' 111.95(19) . .
C16 C15 C14 104.9(2) . .
C16' C15' C14' 103.6(2) . .
C15 C16 C17 107.6(2) . .
C15' C16' C17' 106.59(19) . .
C13 C17 C16 102.4(2) . .
C20 C17 C13 118.83(18) . .
C20 C17 C16 113.4(2) . .
C13' C17' C16' 103.95(18) . .
C20' C17' C13' 118.1(2) . .
C20' C17' C16' 111.6(2) . .
O4 C20 C17 103.07(18) . .
O4 C20 C21 111.4(2) . .
O4 C20 C22 109.6(2) . .
C21 C20 C17 111.9(2) . .
C21 C20 C22 110.9(2) . .
C22 C20 C17 109.68(19) . .
O4' C20' C17' 103.51(18) . .
O4' C20' C21' 110.9(2) . .
O4' C20' C22' 109.2(2) . .
C21' C20' C17' 111.7(2) . .
C21' C20' C22' 112.0(2) . .
C22' C20' C17' 109.1(2) . .
C23 C22 C20 112.9(2) . .
C23' C22' C20' 113.9(2) . .
C24 C23 C22 109.2(3) . .
C24' C23' C22' 109.5(2) . .
C23 C24 C25 112.6(3) . .
C25' C24' C23' 112.3(3) . .
O4 C25 C24 110.2(2) . .
O4 C25 C26 110.7(2) . .
O4 C25 C27 103.5(2) . .
C26 C25 C24 111.5(3) . .
C27 C25 C24 111.1(3) . .
C27 C25 C26 109.5(3) . .
O4' C25' C24' 109.0(2) . .
O4' C25' C26' 112.3(3) . .
O4' C25' C27' 103.0(2) . .
C24' C25' C26' 112.1(3) . .
C27' C25' C24' 110.9(3) . .
C27' C25' C26' 109.2(3) . .

loop_
_geom_bond_atom_site_label_1
_geom_bond_atom_site_label_2
_geom_bond_distance
_geom_bond_site_symmetry_2
O1 C3 1.211(4) .
O1' C3' 1.209(4) .
O2 C6 1.213(3) .
O2' C6' 1.212(4) .
O3 C12 1.434(3) .
O3' C12' 1.420(3) .
O4 C20 1.458(3) .
O4 C25 1.454(3) .
O4' C20' 1.453(3) .
O4' C25' 1.456(3) .
C1 C2 1.532(3) .
C1 C10 1.540(3) .
C1' C2' 1.536(4) .
C1' C10' 1.533(4) .
C2 C3 1.497(4) .
C2' C3' 1.498(5) .
C3 C4 1.529(4) .
C3' C4' 1.514(5) .
C4 C5 1.559(4) .
C4 C28 1.536(4) .
C4 C29 1.548(4) .
C4' C5' 1.560(4) .
C4' C28' 1.532(5) .
C4' C29' 1.547(5) .
C5 C6 1.517(4) .
C5 C10 1.566(3) .
C5' C6' 1.520(4) .
C5' C10' 1.565(4) .
C6 C7 1.504(4) .
C6' C7' 1.506(4) .
C7 C8 1.548(3) .
C7' C8' 1.547(3) .
C8 C9 1.562(3) .
C8 C14 1.569(3) .
C8 C18 1.550(4) .
C8' C9' 1.556(3) .
C8' C14' 1.570(3) .
C8' C18' 1.546(4) .
C9 C10 1.570(3) .
C9 C11 1.534(3) .
C9' C10' 1.570(3) .
C9' C11' 1.532(3) .
C10 C19 1.539(3) .
C10' C19' 1.539(4) .
C11 C12 1.525(3) .
C11' C12' 1.534(3) .
C12 C13 1.523(3) .
C12' C13' 1.524(3) .
C13 C14 1.545(3) .
C13 C17 1.541(3) .
C13' C14' 1.548(3) .
C13' C17' 1.556(3) .
C14 C15 1.542(3) .
C14 C30 1.547(3) .
C14' C15' 1.530(3) .
C14' C30' 1.551(4) .
C15 C16 1.534(4) .
C15' C16' 1.527(4) .
C16 C17 1.558(3) .
C16' C17' 1.563(3) .
C17 C20 1.539(3) .
C17' C20' 1.549(3) .
C20 C21 1.528(4) .
C20 C22 1.531(3) .
C20' C21' 1.522(4) .
C20' C22' 1.529(4) .
C22 C23 1.514(4) .
C22' C23' 1.527(4) .
C23 C24 1.513(5) .
C23' C24' 1.517(5) .
C24 C25 1.526(4) .
C24' C25' 1.516(4) .
C25 C26 1.515(4) .
C25 C27 1.507(5) .
C25' C26' 1.525(5) .
C25' C27' 1.514(4) .

loop_
_geom_hbond_atom_site_label_D
_geom_hbond_atom_site_label_H
_geom_hbond_atom_site_label_A
_geom_hbond_distance_DH
_geom_hbond_distance_HA
_geom_hbond_distance_DA
_geom_hbond_angle_DHA
_geom_hbond_site_symmetry_A
_geom_hbond_publ_flag
O3 H3 O4 0.82 1.94 2.724(2) 159.1 . yes
O3' H3' O4' 0.82 1.89 2.681(3) 163.1 . yes
